data_2234815
loop_
_publ_author_name
'He, Jian-Ling'

_publ_section_title
;
 2-Chloro-5-nitropyridin-4-amine
;
_journal_coeditor_code SU2408
_journal_issue 5
_journal_name_full 'Acta Crystallographica Section E'
_journal_page_first o1540
_journal_paper_doi 10.1107/S1600536812017643
_journal_volume 68
_journal_year 2012
_chemical_formula_iupac 'C5 H4 Cl N3 O2'
_chemical_formula_moiety 'C5 H4 Cl N3 O2'
_chemical_formula_sum 'C5 H4 Cl N3 O2'
_chemical_formula_weight 173.5
_chemical_name_systematic
;
2-Chloro-5-nitropyridin-4-amine
;
_space_group_IT_number 62
_symmetry_cell_setting orthorhombic
_symmetry_space_group_name_Hall '-P 2ac 2n'
_symmetry_space_group_name_H-M 'P n m a'
_atom_sites_solution_hydrogens geom
_atom_sites_solution_primary direct
_atom_sites_solution_secondary difmap
_audit_creation_method SHELXL-97
_cell_angle_alpha 90.00
_cell_angle_beta 90.00
_cell_angle_gamma 90.00
_cell_formula_units_Z 4
_cell_length_a 14.596(2)
_cell_length_b 6.2782(10)
_cell_length_c 7.3018(12)
_cell_measurement_reflns_used 2718
_cell_measurement_temperature 296(2)
_cell_measurement_theta_max 29.8
_cell_measurement_theta_min 2.8
_cell_volume 669.11(18)
_computing_cell_refinement 'CAD-4 Software (Enraf--Nonius, 1985)'
_computing_data_collection 'CAD-4 Software (Enraf--Nonius, 1985)'
_computing_data_reduction 'XCAD4 (Harms & Wocadlo,1995)'
_computing_molecular_graphics 'SHELXTL (Sheldrick, 2008)'
_computing_publication_material 'SHELXTL (Sheldrick, 2008)'
_computing_structure_refinement 'SHELXL97 (Sheldrick, 2008)'
_computing_structure_solution 'SHELXS97 (Sheldrick, 2008)'
_diffrn_ambient_temperature 296(2)
_diffrn_measured_fraction_theta_full 0.998
_diffrn_measured_fraction_theta_max 0.998
_diffrn_measurement_device_type 'Enraf--Nonius CAD-4'
_diffrn_measurement_method \w/2\q
_diffrn_radiation_monochromator graphite
_diffrn_radiation_source 'fine-focus sealed tube'
_diffrn_radiation_type MoK\a
_diffrn_radiation_wavelength 0.71073
_diffrn_reflns_av_R_equivalents 0.0341
_diffrn_reflns_av_sigmaI/netI 0.0229
_diffrn_reflns_limit_h_max 17
_diffrn_reflns_limit_h_min -17
_diffrn_reflns_limit_k_max 7
_diffrn_reflns_limit_k_min -6
_diffrn_reflns_limit_l_max 7
_diffrn_reflns_limit_l_min -8
_diffrn_reflns_number 3496
_diffrn_reflns_theta_full 25.20
_diffrn_reflns_theta_max 25.20
_diffrn_reflns_theta_min 2.79
_diffrn_standards_decay_% 1
_diffrn_standards_interval_count 200
_diffrn_standards_interval_time 120
_diffrn_standards_number 3
_exptl_absorpt_coefficient_mu 0.515
_exptl_absorpt_correction_T_max 0.9267
_exptl_absorpt_correction_T_min 0.9130
_exptl_absorpt_correction_type multi-scan
_exptl_absorpt_process_details '(North <i>et al.</i>, 1968)'
_exptl_crystal_colour colourless
_exptl_crystal_density_diffrn 1.723
_exptl_crystal_density_method 'not measured'
_exptl_crystal_description block
_exptl_crystal_F_000 352
_exptl_crystal_size_max 0.18
_exptl_crystal_size_mid 0.17
_exptl_crystal_size_min 0.15
_refine_diff_density_max 0.205
_refine_diff_density_min -0.348
_refine_ls_extinction_method none
_refine_ls_goodness_of_fit_ref 1.155
_refine_ls_hydrogen_treatment constr
_refine_ls_matrix_type full
_refine_ls_number_parameters 67
_refine_ls_number_reflns 663
_refine_ls_number_restraints 0
_refine_ls_restrained_S_all 1.155
_refine_ls_R_factor_all 0.0326
_refine_ls_R_factor_gt 0.0282
_refine_ls_shift/su_max 0.000
_refine_ls_shift/su_mean 0.000
_refine_ls_structure_factor_coef Fsqd
_refine_ls_weighting_details 'calc w=1/[\s^2^(Fo^2^)+(0.0499P)^2^+0.1012P] where P=(Fo^2^+2Fc^2^)/3'
_refine_ls_weighting_scheme calc
_refine_ls_wR_factor_gt 0.0792
_refine_ls_wR_factor_ref 0.0821
_reflns_number_gt 625
_reflns_number_total 663
_reflns_threshold_expression I>2sigma(I)
_cod_data_source_file su2408.cif
_cod_data_source_block I
_cod_database_code 2234815
_cod_database_fobs_code 2234815

loop_
_symmetry_equiv_pos_site_id
_symmetry_equiv_pos_as_xyz
1 x,y,z
2 1/2-x,-y,1/2+z
3 1/2+x,1/2-y,1/2-z
4 -x,1/2+y,-z
5 -x,-y,-z
6 1/2+x,y,1/2-z
7 1/2-x,1/2+y,1/2+z
8 x,1/2-y,z

loop_
_atom_site_type_symbol
_atom_site_label
_atom_site_fract_x
_atom_site_fract_y
_atom_site_fract_z
_atom_site_U_iso_or_equiv
_atom_site_adp_type
_atom_site_calc_flag
_atom_site_refinement_flags
_atom_site_occupancy
_atom_site_symmetry_multiplicity
Cl Cl1 0.49841(3) 0.2500 0.77100(7) 0.0475(2) Uani d S 1 2
O O1 0.10325(10) 0.2500 0.3741(2) 0.0610(5) Uani d S 1 2
O O2 0.18179(10) 0.2500 0.12421(19) 0.0495(4) Uani d S 1 2
N N1 0.32242(10) 0.2500 0.70422(19) 0.0329(4) Uani d S 1 2
N N2 0.36482(14) 0.2500 0.1360(2) 0.0492(5) Uani d S 1 2
H H2A 0.4186 0.2500 0.1145 0.059 Uiso d SR 1 2
H H2B 0.3196 0.2500 0.0623 0.059 Uiso d SR 1 2
N N3 0.17674(11) 0.2500 0.2932(2) 0.0377(4) Uani d S 1 2
C C1 0.40493(11) 0.2500 0.6229(2) 0.0317(4) Uani d S 1 2
C C2 0.42218(12) 0.2500 0.4395(2) 0.0350(4) Uani d S 1 2
H H2 0.4821 0.2500 0.3964 0.042 Uiso calc SR 1 2
C C3 0.34767(13) 0.2500 0.3155(3) 0.0329(4) Uani d S 1 2
C C4 0.26029(11) 0.2500 0.3989(2) 0.0311(4) Uani d S 1 2
C C5 0.25209(11) 0.2500 0.5895(2) 0.0330(4) Uani d S 1 2
H H5 0.1934 0.2500 0.6392 0.040 Uiso calc SR 1 2

loop_
_atom_site_aniso_label
_atom_site_aniso_U_11
_atom_site_aniso_U_22
_atom_site_aniso_U_33
_atom_site_aniso_U_12
_atom_site_aniso_U_13
_atom_site_aniso_U_23
Cl1 0.0280(3) 0.0797(4) 0.0347(4) 0.000 -0.00544(16) 0.000
O1 0.0275(8) 0.0978(12) 0.0575(10) 0.000 -0.0049(7) 0.000
O2 0.0551(9) 0.0551(8) 0.0384(8) 0.000 -0.0163(7) 0.000
N1 0.0277(8) 0.0446(8) 0.0264(8) 0.000 0.0025(5) 0.000
N2 0.0451(10) 0.0759(12) 0.0266(9) 0.000 0.0030(7) 0.000
N3 0.0346(9) 0.0395(8) 0.0390(10) 0.000 -0.0097(7) 0.000
C1 0.0261(8) 0.0403(9) 0.0288(8) 0.000 -0.0020(6) 0.000
C2 0.0262(8) 0.0479(10) 0.0310(9) 0.000 0.0059(7) 0.000
C3 0.0359(10) 0.0355(8) 0.0272(8) 0.000 0.0020(7) 0.000
C4 0.0296(9) 0.0327(8) 0.0311(9) 0.000 -0.0026(7) 0.000
C5 0.0258(9) 0.0397(9) 0.0333(10) 0.000 0.0046(6) 0.000

loop_
_atom_type_symbol
_atom_type_description
_atom_type_scat_dispersion_real
_atom_type_scat_dispersion_imag
_atom_type_scat_source
C C 0.0033 0.0016 'International Tables Vol C Tables 4.2.6.8 and 6.1.1.4'
H H 0.0000 0.0000 'International Tables Vol C Tables 4.2.6.8 and 6.1.1.4'
Cl Cl 0.1484 0.1585 'International Tables Vol C Tables 4.2.6.8 and 6.1.1.4'
N N 0.0061 0.0033 'International Tables Vol C Tables 4.2.6.8 and 6.1.1.4'
O O 0.0106 0.0060 'International Tables Vol C Tables 4.2.6.8 and 6.1.1.4'

loop_
_geom_angle_atom_site_label_1
_geom_angle_atom_site_label_2
_geom_angle_atom_site_label_3
_geom_angle
C5 N1 C1 114.55(14)
C3 N2 H2A 112.1
C3 N2 H2B 118.4
H2A N2 H2B 129.5
O1 N3 O2 122.27(16)
O1 N3 C4 118.81(16)
O2 N3 C4 118.92(16)
N1 C1 C2 126.90(15)
N1 C1 Cl1 115.35(12)
C2 C1 Cl1 117.75(13)
C1 C2 C3 119.13(16)
C1 C2 H2 120.4
C3 C2 H2 120.4
N2 C3 C4 126.34(18)
N2 C3 C2 118.97(16)
C4 C3 C2 114.70(16)
C5 C4 C3 120.44(16)
C5 C4 N3 117.42(15)
C3 C4 N3 122.14(17)
N1 C5 C4 124.29(14)
N1 C5 H5 117.9
C4 C5 H5 117.9

loop_
_geom_bond_atom_site_label_1
_geom_bond_atom_site_label_2
_geom_bond_distance
Cl1 C1 1.7410(16)
O1 N3 1.225(2)
O2 N3 1.236(2)
N1 C5 1.325(2)
N1 C1 1.343(2)
N2 C3 1.335(3)
N2 H2A 0.8009
N2 H2B 0.8515
N3 C4 1.443(2)
C1 C2 1.363(2)
C2 C3 1.415(3)
C2 H2 0.9300
C3 C4 1.413(2)
C4 C5 1.397(3)
C5 H5 0.9300

loop_
_geom_hbond_atom_site_label_D
_geom_hbond_atom_site_label_H
_geom_hbond_atom_site_label_A
_geom_hbond_site_symmetry_A
_geom_hbond_distance_DH
_geom_hbond_distance_HA
_geom_hbond_distance_DA
_geom_hbond_angle_DHA
_geom_hbond_publ_flag
N2 H2B O2 . 0.85 2.06 2.673(3) 128 yes
C5 H5 O1 . 0.93 2.34 2.682(2) 101 yes
N2 H2A Cl1 1_554 0.80 2.77 3.3023(18) 126 yes
N2 H2B N1 1_554 0.85 2.61 3.213(2) 128 yes
